data_7111359
loop_
_publ_author_name
'Fielden, John'
'Long, De-Liang'
'Cronin, Leroy'

_publ_section_title
;
 Secondary coordination sphere controlled reversible geometry
 reorganisations in copper(ii) complexes
;
_journal_issue 19
_journal_name_full 'Chemical Communications'
_journal_page_first 2156
_journal_page_last 2157
_journal_paper_doi 10.1039/b407229d
_journal_year 2004
_chemical_formula_moiety 'C12 H28 Cu N4 O2 2+), 2(F 1-), 2(H2 O)'
_chemical_formula_sum 'C12 H32 Cu F2 N4 O4'
_chemical_formula_weight 397.96
_chemical_name_systematic
;
?
;
_space_group_IT_number 2
_symmetry_cell_setting triclinic
_symmetry_space_group_name_Hall '-P 1'
_symmetry_space_group_name_H-M 'P -1'
_atom_sites_solution_hydrogens geom
_atom_sites_solution_primary direct
_atom_sites_solution_secondary difmap
_audit_creation_method SHELXL-97
_cell_angle_alpha 108.5670(10)
_cell_angle_beta 92.2330(10)
_cell_angle_gamma 112.9120(10)
_cell_formula_units_Z 1
_cell_length_a 7.0993(2)
_cell_length_b 7.1315(2)
_cell_length_c 10.0059(3)
_cell_measurement_reflns_used 5333
_cell_measurement_temperature 293(2)
_cell_measurement_theta_max 27.485
_cell_measurement_theta_min 1.5
_cell_volume 434.56(2)
_computing_cell_refinement 'HKL Scalepack (Otwinowski & Minor 1997)'
_computing_data_collection 'Collect (Nonius BV, 1997-2000)'
_computing_data_reduction 'HKL Denzo and Scalepack (Otwinowski & Minor 19'
_computing_molecular_graphics 'Ortep-3 for Windows (Farrugia, 1997)'
_computing_publication_material 'WinGX publication routines (Farrugia, 1999)'
_computing_structure_refinement 'SHELXL-97 (Sheldrick, 1997)'
_computing_structure_solution 'SHELXS-97 (Sheldrick, 1997)'
_diffrn_ambient_temperature 293(2)
_diffrn_measured_fraction_theta_full 0.988
_diffrn_measured_fraction_theta_max 0.988
_diffrn_measurement_device_type 'Nonius Kappa CCD'
_diffrn_measurement_method \w
_diffrn_radiation_monochromator graphite
_diffrn_radiation_source 'fine-focus sealed tube'
_diffrn_radiation_type MoK\a
_diffrn_radiation_wavelength 0.71073
_diffrn_reflns_av_R_equivalents 0.0296
_diffrn_reflns_av_sigmaI/netI 0.0215
_diffrn_reflns_limit_h_max 9
_diffrn_reflns_limit_h_min -9
_diffrn_reflns_limit_k_max 8
_diffrn_reflns_limit_k_min -9
_diffrn_reflns_limit_l_max 12
_diffrn_reflns_limit_l_min 0
_diffrn_reflns_number 7086
_diffrn_reflns_theta_full 27.49
_diffrn_reflns_theta_max 27.49
_diffrn_reflns_theta_min 2.19
_diffrn_standards_decay_% none
_exptl_absorpt_coefficient_mu 1.300
_exptl_absorpt_correction_T_max 1.045
_exptl_absorpt_correction_T_min 0.95
_exptl_absorpt_correction_type multi-scan
_exptl_absorpt_process_details
;
R.H. Blessing, Acta Cryst. (1995), A51, 33-38
;
_exptl_crystal_colour purple
_exptl_crystal_density_diffrn 1.521
_exptl_crystal_density_meas ?
_exptl_crystal_density_method 'not measured'
_exptl_crystal_description block
_exptl_crystal_F_000 211
_exptl_crystal_size_max 0.2
_exptl_crystal_size_mid 0.2
_exptl_crystal_size_min 0.16
_refine_diff_density_max 0.39
_refine_diff_density_min -0.28
_refine_diff_density_rms 0.05
_refine_ls_extinction_coef none
_refine_ls_extinction_method none
_refine_ls_goodness_of_fit_ref 1.067
_refine_ls_hydrogen_treatment mixed
_refine_ls_matrix_type full
_refine_ls_number_parameters 115
_refine_ls_number_reflns 1974
_refine_ls_number_restraints 3
_refine_ls_restrained_S_all 1.068
_refine_ls_R_factor_all 0.0202
_refine_ls_R_factor_gt 0.0197
_refine_ls_shift/su_max 0.001
_refine_ls_shift/su_mean 0.000
_refine_ls_structure_factor_coef Fsqd
_refine_ls_weighting_details 'calc w=1/[\s^2^(Fo^2^)+(0.0208P)^2^+0.2299P] where P=(Fo^2^+2Fc^2^)/3'
_refine_ls_weighting_scheme calc
_refine_ls_wR_factor_gt 0.0522
_refine_ls_wR_factor_ref 0.0524
_reflns_number_gt 1942
_reflns_number_total 1974
_reflns_threshold_expression >2sigma(I)
_cod_data_source_file b407229dsup1.cif
_cod_data_source_block JF243RR_anti
_cod_depositor_comments
;
The following automatic conversions were performed:

'_exptl_crystal_density_meas' value 'none' was changed to '?' - the
value is perceived as not measured.

Automatic conversion script
Id: cif_fix_values 3008 2015-01-20 13:52:24Z robertas 
;
_cod_database_code 7111359

loop_
_symmetry_equiv_pos_as_xyz
'x, y, z'
'-x, -y, -z'

loop_
_atom_site_label
_atom_site_type_symbol
_atom_site_fract_x
_atom_site_fract_y
_atom_site_fract_z
_atom_site_U_iso_or_equiv
_atom_site_adp_type
_atom_site_occupancy
_atom_site_symmetry_multiplicity
_atom_site_calc_flag
_atom_site_refinement_flags
Cu Cu 0.0000 0.0000 0.0000 0.01128(7) Uani 1 2 d S
N1 N 0.09146(16) -0.10552(17) 0.14456(11) 0.0142(2) Uani 1 1 d .
H1A H -0.0163 -0.2290 0.1401 0.017 Uiso 1 1 calc R
H1B H 0.1942 -0.1428 0.1146 0.017 Uiso 1 1 calc R
N2 N -0.13083(16) 0.15708(17) 0.14370(11) 0.0144(2) Uani 1 1 d .
H2A H -0.1452 0.2575 0.1132 0.017 Uiso 1 1 calc R
H2B H -0.2600 0.0590 0.1392 0.017 Uiso 1 1 calc R
C1 C 0.16590(19) 0.0389(2) 0.29894(13) 0.0156(2) Uani 1 1 d .
H1C H 0.1919 -0.0449 0.3526 0.019 Uiso 1 1 calc R
C2 C 0.0009(2) 0.1114(2) 0.35891(14) 0.0177(3) Uani 1 1 d .
H2C H -0.1303 -0.0162 0.3371 0.021 Uiso 1 1 calc R
H2D H 0.0414 0.1808 0.4625 0.021 Uiso 1 1 calc R
C3 C -0.02962(19) 0.2697(2) 0.29779(13) 0.0152(2) Uani 1 1 d .
H3 H -0.1215 0.3257 0.3507 0.018 Uiso 1 1 calc R
C4 C 0.1768(2) 0.4640(2) 0.31543(14) 0.0171(3) Uani 1 1 d .
H4A H 0.1531 0.5528 0.2667 0.020 Uiso 1 1 calc R
H4B H 0.2267 0.5533 0.4166 0.020 Uiso 1 1 calc R
C5 C 0.34390(19) 0.3954(2) 0.25593(13) 0.0155(2) Uani 1 1 d .
H5 H 0.3032 0.3248 0.1513 0.019 Uiso 1 1 calc R
C6 C 0.37018(19) 0.2358(2) 0.31807(14) 0.0173(3) Uani 1 1 d .
H6A H 0.4292 0.3120 0.4196 0.021 Uiso 1 1 calc R
H6B H 0.4677 0.1847 0.2718 0.021 Uiso 1 1 calc R
O1 O 0.53297(14) 0.58886(15) 0.29112(11) 0.0205(2) Uani 1 1 d D
H1 H 0.614(3) 0.554(3) 0.2440(19) 0.031 Uiso 1 1 d D
O2 O 0.46750(16) 0.79324(17) 0.10778(12) 0.0239(2) Uani 1 1 d D
H2E H 0.400(3) 0.693(3) 0.0315(18) 0.036 Uiso 1 1 d D
H2F H 0.485(3) 0.740(3) 0.164(2) 0.036 Uiso 1 1 d D
F F 0.22189(12) 0.49917(13) -0.12899(9) 0.02267(18) Uani 1 1 d .

loop_
_atom_site_aniso_label
_atom_site_aniso_U_11
_atom_site_aniso_U_22
_atom_site_aniso_U_33
_atom_site_aniso_U_23
_atom_site_aniso_U_13
_atom_site_aniso_U_12
Cu 0.01087(11) 0.01059(11) 0.01203(11) 0.00386(8) 0.00193(7) 0.00440(8)
N1 0.0148(5) 0.0124(5) 0.0149(5) 0.0049(4) 0.0018(4) 0.0054(4)
N2 0.0135(5) 0.0153(5) 0.0148(5) 0.0052(4) 0.0030(4) 0.0068(4)
C1 0.0178(6) 0.0155(6) 0.0137(6) 0.0067(5) 0.0013(5) 0.0063(5)
C2 0.0190(6) 0.0193(6) 0.0141(6) 0.0073(5) 0.0054(5) 0.0061(5)
C3 0.0151(6) 0.0165(6) 0.0129(6) 0.0034(5) 0.0049(5) 0.0071(5)
C4 0.0172(6) 0.0138(6) 0.0177(6) 0.0034(5) 0.0023(5) 0.0060(5)
C5 0.0129(5) 0.0126(6) 0.0155(6) 0.0026(5) 0.0014(4) 0.0020(5)
C6 0.0143(6) 0.0162(6) 0.0184(6) 0.0037(5) -0.0007(5) 0.0059(5)
O1 0.0147(4) 0.0147(5) 0.0240(5) 0.0038(4) 0.0035(4) 0.0006(4)
O2 0.0210(5) 0.0186(5) 0.0312(6) 0.0104(4) 0.0027(4) 0.0067(4)
F 0.0177(4) 0.0177(4) 0.0325(4) 0.0102(3) 0.0054(3) 0.0063(3)

loop_
_atom_type_symbol
_atom_type_description
_atom_type_scat_dispersion_real
_atom_type_scat_dispersion_imag
_atom_type_scat_source
Cu Cu 0.3201 1.2651 'International Tables Vol C Tables 4.2.6.8 and 6.1.1.4'
F F 0.0171 0.0103 'International Tables Vol C Tables 4.2.6.8 and 6.1.1.4'
N N 0.0061 0.0033 'International Tables Vol C Tables 4.2.6.8 and 6.1.1.4'
O O 0.0106 0.0060 'International Tables Vol C Tables 4.2.6.8 and 6.1.1.4'
C C 0.0033 0.0016 'International Tables Vol C Tables 4.2.6.8 and 6.1.1.4'
H H 0.0000 0.0000 'International Tables Vol C Tables 4.2.6.8 and 6.1.1.4'

loop_
_geom_angle_atom_site_label_1
_geom_angle_atom_site_label_2
_geom_angle_atom_site_label_3
_geom_angle
_geom_angle_site_symmetry_1
_geom_angle_site_symmetry_3
N2 Cu N2 180.00(6) . 2
N2 Cu N1 88.92(4) . 2
N2 Cu N1 91.08(4) 2 2
N2 Cu N1 91.08(4) . .
N2 Cu N1 88.92(4) 2 .
N1 Cu N1 180.00(5) 2 .
C1 N1 Cu 120.39(8) . .
C3 N2 Cu 120.50(8) . .
N1 C1 C2 110.86(10) . .
N1 C1 C6 110.37(10) . .
C2 C1 C6 110.97(10) . .
C3 C2 C1 112.56(10) . .
N2 C3 C2 110.90(10) . .
N2 C3 C4 109.86(10) . .
C2 C3 C4 111.54(10) . .
C5 C4 C3 112.99(10) . .
O1 C5 C4 107.58(10) . .
O1 C5 C6 111.18(10) . .
C4 C5 C6 110.82(10) . .
C5 C6 C1 113.10(10) . .

loop_
_geom_bond_atom_site_label_1
_geom_bond_atom_site_label_2
_geom_bond_distance
_geom_bond_site_symmetry_2
Cu N2 2.0182(10) .
Cu N2 2.0182(10) 2
Cu N1 2.0200(10) 2
Cu N1 2.0200(10) .
N1 C1 1.4918(16) .
N2 C3 1.4881(16) .
C1 C2 1.5262(17) .
C1 C6 1.5276(17) .
C2 C3 1.5216(18) .
C3 C4 1.5305(17) .
C4 C5 1.5237(17) .
C5 O1 1.4286(15) .
C5 C6 1.5247(18) .
